data_7022887
loop_
_publ_author_name
'Johnson, Magnus T.'
'D\<zoli\'c, Zoran'
'Cetina, Mario'
'Lahtinen, Manu'
'Ahlquist, M\%arten S G'
'Rissanen, Kari'
'\"Ohrstr\"om, Lars'
'Wendt, Ola F.'

_publ_section_title
;
 Preparation of potentially porous, chiral organometallic materials
 through spontaneous resolution of pincer palladium conformers.
;
_journal_issue 23
_journal_name_full 'Dalton transactions (Cambridge, England : 2003)'
_journal_page_first 8484
_journal_page_last 8491
_journal_paper_doi 10.1039/c3dt50190f
_journal_volume 42
_journal_year 2013
_chemical_compound_source 'synthesis as described'
_chemical_formula_moiety 'C24 H43 Br P2 Pd'
_chemical_formula_sum 'C24 H43 Br P2 Pd'
_chemical_formula_weight 579.83
_chemical_name_systematic
;
?
;
_space_group_IT_number 178
_symmetry_cell_setting hexagonal
_symmetry_Int_Tables_number 178
_symmetry_space_group_name_Hall 'P 61 2 (0 0 5)'
_symmetry_space_group_name_H-M 'P 61 2 2'
_atom_sites_solution_hydrogens geom
_atom_sites_solution_primary direct
_atom_sites_solution_secondary difmap
_audit_creation_date 2010-09-24T20:27:48-00:00
_audit_creation_method 'WinGX routine CIF_UPDATE'
_cell_angle_alpha 90
_cell_angle_beta 90
_cell_angle_gamma 120
_cell_formula_units_Z 6
_cell_length_a 16.46320(10)
_cell_length_b 16.46320(10)
_cell_length_c 19.2709(2)
_cell_measurement_reflns_used 3846
_cell_measurement_temperature 123.0(1)
_cell_measurement_theta_max 28.283
_cell_measurement_theta_min 0.407
_cell_volume 4523.36(6)
_computing_cell_refinement 'HKL Scalepack (Otwinowski & Minor, 1997)'
_computing_data_collection 'COLLECT (Hooft, 1998)'
_computing_data_reduction 'HKL Denzo and Scalepack (Otwinowski & Minor, 1997)'
_computing_molecular_graphics 'MERCURY (Macrae et al., 2006)'
_computing_publication_material 'WinGX publication routines (Farrugia, 1999)'
_computing_structure_refinement 'SHELXL-97 (Sheldrick, 2008)'
_computing_structure_solution 'SIR97 (Altomare et al., 1999)'
_diffrn_ambient_temperature 123.0(1)
_diffrn_detector 'CCD plate'
_diffrn_detector_area_resol_mean 9
_diffrn_measured_fraction_theta_full 1
_diffrn_measured_fraction_theta_max 1
_diffrn_measurement_device '95mm CCD camera on \k-goniostat'
_diffrn_measurement_device_type 'Bruker-Nonius Kappa Apex II Diffractometer'
_diffrn_measurement_method 'CCD rotation images, thick slices'
_diffrn_radiation_monochromator 'horizonally mounted graphite crystal'
_diffrn_radiation_probe x-ray
_diffrn_radiation_type MoK\a
_diffrn_radiation_wavelength 0.71073
_diffrn_reflns_av_R_equivalents 0.0532
_diffrn_reflns_av_unetI/netI 0.0277
_diffrn_reflns_limit_h_max 19
_diffrn_reflns_limit_h_min -19
_diffrn_reflns_limit_k_max 19
_diffrn_reflns_limit_k_min -19
_diffrn_reflns_limit_l_max 22
_diffrn_reflns_limit_l_min -22
_diffrn_reflns_number 30820
_diffrn_reflns_theta_full 24.99
_diffrn_reflns_theta_max 24.99
_diffrn_reflns_theta_min 1.43
_diffrn_source 'Enraf Nonius FR590'
_exptl_absorpt_coefficient_mu 2.054
_exptl_absorpt_correction_T_max 0.7457
_exptl_absorpt_correction_T_min 0.6624
_exptl_absorpt_correction_type multi-scan
_exptl_absorpt_process_details
;
Sheldrick, G. M. SADABS 2008/2; University of G\"ottingen: G\"ottingen,
Germany, 2008.
;
_exptl_crystal_colour colourless
_exptl_crystal_density_diffrn 1.277
_exptl_crystal_density_method 'not measured'
_exptl_crystal_description block
_exptl_crystal_F_000 1788
_exptl_crystal_size_max 0.35
_exptl_crystal_size_mid 0.35
_exptl_crystal_size_min 0.35
_platon_squeeze_details
;
;
_refine_diff_density_max 0.213
_refine_diff_density_min -0.207
_refine_diff_density_rms 0.057
_refine_ls_abs_structure_details 'Flack H D (1983), Acta Cryst. A39, 876-881'
_refine_ls_abs_structure_Flack 0.111(11)
_refine_ls_extinction_method none
_refine_ls_goodness_of_fit_ref 0.981
_refine_ls_hydrogen_treatment constr
_refine_ls_matrix_type full
_refine_ls_number_parameters 135
_refine_ls_number_reflns 2667
_refine_ls_number_restraints 0
_refine_ls_restrained_S_all 0.981
_refine_ls_R_factor_all 0.0246
_refine_ls_R_factor_gt 0.0224
_refine_ls_shift/su_max 0.001
_refine_ls_shift/su_mean 0
_refine_ls_structure_factor_coef Fsqd
_refine_ls_weighting_details 'calc w=1/[\s^2^(Fo^2^)+(0.0201P)^2^+5.8550P] where P=(Fo^2^+2Fc^2^)/3'
_refine_ls_weighting_scheme calc
_refine_ls_wR_factor_gt 0.0540
_refine_ls_wR_factor_ref 0.0548
_reflns_number_gt 2549
_reflns_number_total 2667
_reflns_threshold_expression >2\s(I)
_cod_data_source_file c3dt50190f.txt
_cod_data_source_block 5.Hex.A
_cod_original_sg_symbol_Hall 'P 61 2 (00-1)'
_cod_database_code 7022887

loop_
_symmetry_equiv_pos_as_xyz
'x, y, z'
'-x, -y, z+1/2'
'-y, x-y, z+1/3'
'-x+y, -x, z+2/3'
'x-y, x, z+1/6'
'y, -x+y, z+5/6'
'x-y, -y, -z'
'-x, -x+y, -z+2/3'
'y, x, -z+1/3'
'-y, -x, -z+5/6'
'x, x-y, -z+1/6'
'-x+y, y, -z+1/2'

loop_
_atom_site_label
_atom_site_type_symbol
_atom_site_fract_x
_atom_site_fract_y
_atom_site_fract_z
_atom_site_U_iso_or_equiv
_atom_site_adp_type
_atom_site_occupancy
_atom_site_symmetry_multiplicity
_atom_site_calc_flag
_atom_site_refinement_flags
Pd1 Pd 0.586179(11) 0.17236(2) 0.75 0.01851(9) Uani 1 2 d S
Br1 Br 0.497684(15) -0.00463(3) 0.75 0.02868(12) Uani 1 2 d S
P1 P 0.72484(6) 0.19365(5) 0.70348(4) 0.01883(17) Uani 1 1 d .
C1 C 0.65715(14) 0.3143(3) 0.75 0.0213(9) Uani 1 2 d S
C2 C 0.7408(2) 0.3653(2) 0.71178(16) 0.0215(7) Uani 1 1 d .
C3 C 0.7898(3) 0.4628(2) 0.71292(16) 0.0251(7) Uani 1 1 d .
H3 H 0.8471 0.4962 0.6881 0.03 Uiso 1 1 calc R
C4 C 0.75581(14) 0.5116(3) 0.75 0.0262(10) Uani 1 2 d S
H4 H 0.7891 0.5783 0.75 0.031 Uiso 1 2 calc SR
C5 C 0.7772(2) 0.3133(2) 0.66913(17) 0.0225(7) Uani 1 1 d .
H5A H 0.8465 0.3451 0.6723 0.027 Uiso 1 1 calc R
H5B H 0.7597 0.3118 0.6198 0.027 Uiso 1 1 calc R
C6 C 0.7209(2) 0.1216(2) 0.62647(17) 0.0234(7) Uani 1 1 d .
C7 C 0.6378(2) 0.1103(2) 0.58249(19) 0.0322(7) Uani 1 1 d .
H7A H 0.6474 0.1724 0.5705 0.048 Uiso 1 1 calc R
H7B H 0.5796 0.0755 0.6091 0.048 Uiso 1 1 calc R
H7C H 0.6335 0.0759 0.5399 0.048 Uiso 1 1 calc R
C8 C 0.7030(3) 0.0240(2) 0.64771(19) 0.0298(8) Uani 1 1 d .
H8A H 0.6501 -0.0046 0.6802 0.045 Uiso 1 1 calc R
H8B H 0.7592 0.03 0.6701 0.045 Uiso 1 1 calc R
H8C H 0.6881 -0.0156 0.6064 0.045 Uiso 1 1 calc R
C9 C 0.8111(2) 0.1703(2) 0.58221(18) 0.0285(7) Uani 1 1 d .
H9A H 0.8025 0.1337 0.5399 0.043 Uiso 1 1 calc R
H9B H 0.8638 0.1746 0.6089 0.043 Uiso 1 1 calc R
H9C H 0.8244 0.2334 0.5697 0.043 Uiso 1 1 calc R
C10 C 0.8081(2) 0.1989(2) 0.77280(15) 0.0253(7) Uani 1 1 d .
C11 C 0.8276(3) 0.2816(3) 0.82109(18) 0.0351(9) Uani 1 1 d .
H11A H 0.768 0.2736 0.8383 0.053 Uiso 1 1 calc R
H11B H 0.861 0.3406 0.7952 0.053 Uiso 1 1 calc R
H11C H 0.8661 0.283 0.8604 0.053 Uiso 1 1 calc R
C12 C 0.7607(3) 0.1081(2) 0.81447(19) 0.0331(9) Uani 1 1 d .
H12A H 0.8016 0.1121 0.8528 0.05 Uiso 1 1 calc R
H12B H 0.7488 0.0554 0.7843 0.05 Uiso 1 1 calc R
H12C H 0.7011 0.0985 0.8331 0.05 Uiso 1 1 calc R
C13 C 0.9019(2) 0.2153(3) 0.7436(2) 0.0374(9) Uani 1 1 d .
H13A H 0.9441 0.2228 0.782 0.056 Uiso 1 1 calc R
H13B H 0.9304 0.2721 0.715 0.056 Uiso 1 1 calc R
H13C H 0.8909 0.1614 0.7151 0.056 Uiso 1 1 calc R

loop_
_atom_site_aniso_label
_atom_site_aniso_U_11
_atom_site_aniso_U_22
_atom_site_aniso_U_33
_atom_site_aniso_U_23
_atom_site_aniso_U_13
_atom_site_aniso_U_12
Pd1 0.01986(13) 0.01355(16) 0.02002(16) 0 0.00403(13) 0.00678(8)
Br1 0.02752(19) 0.0148(2) 0.0395(3) 0 0.0105(2) 0.00739(10)
P1 0.0198(4) 0.0171(4) 0.0183(4) 0.0014(3) 0.0032(3) 0.0082(4)
C1 0.0242(16) 0.018(2) 0.020(2) 0 -0.0004(17) 0.0089(11)
C2 0.0217(15) 0.0163(17) 0.0220(16) 0.0041(14) 0.0010(13) 0.0060(14)
C3 0.0272(18) 0.0218(18) 0.0211(17) 0.0044(15) 0.0016(15) 0.0083(14)
C4 0.0315(19) 0.014(2) 0.027(2) 0 -0.007(2) 0.0069(11)
C5 0.0220(17) 0.0178(16) 0.0231(17) 0.0046(13) 0.0048(15) 0.0064(15)
C6 0.0244(17) 0.0236(17) 0.0213(17) -0.0005(14) 0.0060(14) 0.0113(14)
C7 0.0329(18) 0.0351(19) 0.0238(17) -0.0076(18) -0.0027(19) 0.0135(15)
C8 0.036(2) 0.0211(18) 0.031(2) -0.0016(15) 0.0083(16) 0.0133(17)
C9 0.0338(18) 0.0296(18) 0.0239(15) 0.0031(17) 0.0104(18) 0.0173(15)
C10 0.0262(18) 0.0268(18) 0.0209(16) 0.0015(14) 0.0001(14) 0.0118(14)
C11 0.042(2) 0.033(2) 0.0246(18) -0.0038(16) -0.0112(16) 0.0147(18)
C12 0.041(2) 0.033(2) 0.027(2) 0.0081(16) 0.0018(16) 0.0201(18)
C13 0.0273(18) 0.050(2) 0.032(2) 0.004(2) 0.0005(17) 0.0171(17)

loop_
_atom_type_symbol
_atom_type_description
_atom_type_scat_dispersion_real
_atom_type_scat_dispersion_imag
_atom_type_scat_source
C C 0.0033 0.0016 'International Tables Vol C Tables 4.2.6.8 and 6.1.1.4'
H H 0 0 'International Tables Vol C Tables 4.2.6.8 and 6.1.1.4'
P P 0.1023 0.0942 'International Tables Vol C Tables 4.2.6.8 and 6.1.1.4'
Br Br -0.2901 2.4595 'International Tables Vol C Tables 4.2.6.8 and 6.1.1.4'
Pd Pd -0.9988 1.0072 'International Tables Vol C Tables 4.2.6.8 and 6.1.1.4'

loop_
_geom_angle_atom_site_label_1
_geom_angle_atom_site_label_2
_geom_angle_atom_site_label_3
_geom_angle
_geom_angle_site_symmetry_1
_geom_angle_site_symmetry_3
C1 Pd1 P1 82.45(9) . .
C1 Pd1 P1 82.45(9) . 12_656
P1 Pd1 P1 164.90(4) . 12_656
C1 Pd1 Br1 180.000(18) . .
P1 Pd1 Br1 97.55(2) . .
P1 Pd1 Br1 97.55(2) 12_656 .
C5 P1 C6 104.01(15) . .
C5 P1 C10 105.40(16) . .
C6 P1 C10 112.51(14) . .
C5 P1 Pd1 101.62(11) . .
C6 P1 Pd1 119.40(10) . .
C10 P1 Pd1 111.89(10) . .
C2 C1 C2 117.9(4) 12_656 .
C2 C1 Pd1 121.1(2) 12_656 .
C2 C1 Pd1 121.1(2) . .
C3 C2 C1 120.7(3) . .
C3 C2 C5 119.8(3) . .
C1 C2 C5 119.6(3) . .
C4 C3 C2 120.5(3) . .
C4 C3 H3 119.7 . .
C2 C3 H3 119.7 . .
C3 C4 C3 119.7(4) 12_656 .
C3 C4 H4 120.2 12_656 .
C3 C4 H4 120.2 . .
C2 C5 P1 107.8(2) . .
C2 C5 H5A 110.1 . .
P1 C5 H5A 110.2 . .
C2 C5 H5B 110.2 . .
P1 C5 H5B 110.1 . .
H5A C5 H5B 108.5 . .
C8 C6 C7 109.0(3) . .
C8 C6 C9 108.8(3) . .
C7 C6 C9 108.9(3) . .
C8 C6 P1 112.2(2) . .
C7 C6 P1 104.9(2) . .
C9 C6 P1 112.8(2) . .
C6 C7 H7A 109.5 . .
C6 C7 H7B 109.5 . .
H7A C7 H7B 109.5 . .
C6 C7 H7C 109.5 . .
H7A C7 H7C 109.5 . .
H7B C7 H7C 109.5 . .
C6 C8 H8A 109.5 . .
C6 C8 H8B 109.5 . .
H8A C8 H8B 109.5 . .
C6 C8 H8C 109.5 . .
H8A C8 H8C 109.5 . .
H8B C8 H8C 109.5 . .
C6 C9 H9A 109.5 . .
C6 C9 H9B 109.5 . .
H9A C9 H9B 109.5 . .
C6 C9 H9C 109.5 . .
H9A C9 H9C 109.5 . .
H9B C9 H9C 109.5 . .
C12 C10 C13 110.1(3) . .
C12 C10 C11 109.0(3) . .
C13 C10 C11 108.6(3) . .
C12 C10 P1 108.9(3) . .
C13 C10 P1 113.1(2) . .
C11 C10 P1 107.1(2) . .
C10 C11 H11A 109.5 . .
C10 C11 H11B 109.5 . .
H11A C11 H11B 109.5 . .
C10 C11 H11C 109.5 . .
H11A C11 H11C 109.5 . .
H11B C11 H11C 109.5 . .
C10 C12 H12A 109.5 . .
C10 C12 H12B 109.5 . .
H12A C12 H12B 109.5 . .
C10 C12 H12C 109.5 . .
H12A C12 H12C 109.5 . .
H12B C12 H12C 109.5 . .
C10 C13 H13A 109.5 . .
C10 C13 H13B 109.5 . .
H13A C13 H13B 109.5 . .
C10 C13 H13C 109.5 . .
H13A C13 H13C 109.5 . .
H13B C13 H13C 109.5 . .

loop_
_geom_bond_atom_site_label_1
_geom_bond_atom_site_label_2
_geom_bond_distance
_geom_bond_site_symmetry_2
Pd1 C1 2.024(4) .
Pd1 P1 2.3103(8) .
Pd1 P1 2.3103(8) 12_656
Pd1 Br1 2.5234(5) .
P1 C5 1.834(3) .
P1 C6 1.881(3) .
P1 C10 1.885(3) .
C1 C2 1.410(4) 12_656
C1 C2 1.410(4) .
C2 C3 1.390(4) .
C2 C5 1.510(5) .
C3 C4 1.386(4) .
C3 H3 0.95 .
C4 C3 1.386(4) 12_656
C4 H4 0.95 .
C5 H5A 0.99 .
C5 H5B 0.99 .
C6 C8 1.536(5) .
C6 C7 1.540(5) .
C6 C9 1.544(4) .
C7 H7A 0.98 .
C7 H7B 0.98 .
C7 H7C 0.98 .
C8 H8A 0.98 .
C8 H8B 0.98 .
C8 H8C 0.98 .
C9 H9A 0.98 .
C9 H9B 0.98 .
C9 H9C 0.98 .
C10 C12 1.524(5) .
C10 C13 1.535(5) .
C10 C11 1.544(5) .
C11 H11A 0.98 .
C11 H11B 0.98 .
C11 H11C 0.98 .
C12 H12A 0.98 .
C12 H12B 0.98 .
C12 H12C 0.98 .
C13 H13A 0.98 .
C13 H13B 0.98 .
C13 H13C 0.98 .

loop_
_geom_torsion_atom_site_label_1
_geom_torsion_atom_site_label_2
_geom_torsion_atom_site_label_3
_geom_torsion_atom_site_label_4
_geom_torsion
_geom_torsion_site_symmetry_1
_geom_torsion_site_symmetry_4
C1 Pd1 P1 C5 -21.46(11) . .
P1 Pd1 P1 C5 -21.46(11) 12_656 .
Br1 Pd1 P1 C5 158.54(11) . .
C1 Pd1 P1 C6 -135.01(12) . .
P1 Pd1 P1 C6 -135.01(12) 12_656 .
Br1 Pd1 P1 C6 44.99(12) . .
C1 Pd1 P1 C10 90.56(12) . .
P1 Pd1 P1 C10 90.56(12) 12_656 .
Br1 Pd1 P1 C10 -89.44(12) . .
P1 Pd1 C1 C2 -165.46(15) . 12_656
P1 Pd1 C1 C2 14.54(15) 12_656 12_656
P1 Pd1 C1 C2 14.54(15) . .
P1 Pd1 C1 C2 -165.46(15) 12_656 .
C2 C1 C2 C3 1.0(2) 12_656 .
Pd1 C1 C2 C3 -179.0(2) . .
C2 C1 C2 C5 -178.9(3) 12_656 .
Pd1 C1 C2 C5 1.1(3) . .
C1 C2 C3 C4 -2.0(4) . .
C5 C2 C3 C4 177.9(2) . .
C2 C3 C4 C3 1.0(2) . 12_656
C3 C2 C5 P1 159.2(3) . .
C1 C2 C5 P1 -20.9(3) . .
C6 P1 C5 C2 151.9(2) . .
C10 P1 C5 C2 -89.6(2) . .
Pd1 P1 C5 C2 27.3(2) . .
C5 P1 C6 C8 165.3(2) . .
C10 P1 C6 C8 51.8(3) . .
Pd1 P1 C6 C8 -82.4(2) . .
C5 P1 C6 C7 -76.5(2) . .
C10 P1 C6 C7 170.0(2) . .
Pd1 P1 C6 C7 35.8(2) . .
C5 P1 C6 C9 42.0(3) . .
C10 P1 C6 C9 -71.5(3) . .
Pd1 P1 C6 C9 154.28(19) . .
C5 P1 C10 C12 168.2(2) . .
C6 P1 C10 C12 -79.1(2) . .
Pd1 P1 C10 C12 58.6(2) . .
C5 P1 C10 C13 -69.1(3) . .
C6 P1 C10 C13 43.6(3) . .
Pd1 P1 C10 C13 -178.7(2) . .
C5 P1 C10 C11 50.5(3) . .
C6 P1 C10 C11 163.2(2) . .
Pd1 P1 C10 C11 -59.1(2) . .

loop_
_platon_squeeze_void_nr
_platon_squeeze_void_average_x
_platon_squeeze_void_average_y
_platon_squeeze_void_average_z
_platon_squeeze_void_volume
_platon_squeeze_void_count_electrons
_platon_squeeze_void_content
1 0.000 0.000 -0.004 740 380 ' '
